data_4332158
loop_
_publ_author_name
'Liu, Bin'
'Yin, Ping'
Yi,
'Gao, Song'
'Zheng, Li-Min'

_publ_section_title
;
 Template- and pH-Directed Assembly of Diruthenium Diphosphonates with
 Different Topologies and Oxidation States
;
_journal_issue 10
_journal_name_full 'Inorganic Chemistry'
_journal_page_first 4205
_journal_page_last 4213
_journal_paper_doi 10.1021/ic060041h
_journal_volume 45
_journal_year 2006
_chemical_formula_sum 'C9 H25 N2 O14 P4 Ru2'
_chemical_formula_weight 711.33
_chemical_name_systematic
; 
 ? 
;
_space_group_IT_number 2
_symmetry_cell_setting triclinic
_symmetry_space_group_name_Hall '-P 1'
_symmetry_space_group_name_H-M 'P -1'
_atom_sites_solution_hydrogens geom
_atom_sites_solution_primary direct
_atom_sites_solution_secondary difmap
_audit_creation_method SHELXL-97
_cell_angle_alpha 66.126(4)
_cell_angle_beta 67.096(4)
_cell_angle_gamma 88.068(4)
_cell_formula_units_Z 2
_cell_length_a 9.792(2)
_cell_length_b 10.147(2)
_cell_length_c 12.077(3)
_cell_measurement_reflns_used 807
_cell_measurement_temperature 293(2)
_cell_measurement_theta_max 27.91
_cell_measurement_theta_min 2.85
_cell_volume 999.8(4)
_computing_cell_refinement 'SMART (Bruker, 2000)'
_computing_data_collection 'SMART (Bruker, 2000)'
_computing_data_reduction 'SAINT (Bruker, 2000)'
_computing_molecular_graphics SHELXTL
_computing_publication_material SHELXTL
_computing_structure_refinement SHELXTL
_computing_structure_solution 'SHELXTL (Bruker, 2000)'
_diffrn_ambient_temperature 293(2)
_diffrn_measured_fraction_theta_full 0.975
_diffrn_measured_fraction_theta_max 0.975
_diffrn_measurement_device_type 'Bruker Smart Apex CCD area detector'
_diffrn_measurement_method 'phi and omega scans'
_diffrn_radiation_monochromator graphite
_diffrn_radiation_source 'fine-focus sealed tube'
_diffrn_radiation_type MoK\a
_diffrn_radiation_wavelength 0.71073
_diffrn_reflns_av_R_equivalents 0.0217
_diffrn_reflns_av_sigmaI/netI 0.0702
_diffrn_reflns_limit_h_max 6
_diffrn_reflns_limit_h_min -12
_diffrn_reflns_limit_k_max 12
_diffrn_reflns_limit_k_min -12
_diffrn_reflns_limit_l_max 14
_diffrn_reflns_limit_l_min -14
_diffrn_reflns_number 5416
_diffrn_reflns_theta_full 26.00
_diffrn_reflns_theta_max 26.00
_diffrn_reflns_theta_min 2.02
_exptl_absorpt_coefficient_mu 1.907
_exptl_absorpt_correction_T_max 0.63
_exptl_absorpt_correction_T_min 0.58
_exptl_absorpt_correction_type multi-scan
_exptl_absorpt_process_details 'SADABS, Bruker(2000)'
_exptl_crystal_colour 'brown red'
_exptl_crystal_density_diffrn 2.363
_exptl_crystal_density_method 'not measured'
_exptl_crystal_description plate
_exptl_crystal_F_000 706
_exptl_crystal_size_max 0.30
_exptl_crystal_size_mid 0.24
_exptl_crystal_size_min 0.24
_refine_diff_density_max 0.741
_refine_diff_density_min -1.615
_refine_diff_density_rms 0.162
_refine_ls_extinction_method none
_refine_ls_goodness_of_fit_ref 1.076
_refine_ls_hydrogen_treatment constr
_refine_ls_matrix_type full
_refine_ls_number_parameters 282
_refine_ls_number_reflns 3830
_refine_ls_number_restraints 0
_refine_ls_restrained_S_all 1.076
_refine_ls_R_factor_all 0.0894
_refine_ls_R_factor_gt 0.0624
_refine_ls_shift/su_max 0.000
_refine_ls_shift/su_mean 0.000
_refine_ls_structure_factor_coef Fsqd
_refine_ls_weighting_details 'calc w=1/[\s^2^(Fo^2^)+(0.0743P)^2^+0.0000P] where P=(Fo^2^+2Fc^2^)/3'
_refine_ls_weighting_scheme calc
_refine_ls_wR_factor_gt 0.1302
_refine_ls_wR_factor_ref 0.1352
_reflns_number_gt 2764
_reflns_number_total 3830
_reflns_threshold_expression >2sigma(I)
_cod_data_source_file ic060041hsup4.cif
_cod_data_source_block (penH2)2[Ru2(hedp)2][Ru2(hedpH)2]
_cod_depositor_comments
;
The following automatic conversions were performed:

'_symmetry_cell_setting' value 'Triclinic' changed to 'triclinic'
according to /home/saulius/struct/CIF-dictionaries/cif_core.dic
dictionary named 'cif_core.dic' version 2.4.2 from
2011-04-26.

'_exptl_absorpt_correction_type' value 'Multi-scan'
changed to 'multi-scan' according to
/home/saulius/struct/CIF-dictionaries/cif_core.dic dictionary named
'cif_core.dic' version 2.4.2 from 2011-04-26.

Automatic conversion script
Id: cif_fix_values 1891 2012-01-12 08:04:46Z andrius 
;
_cod_original_sg_symbol_H-M 'P-1   '
_cod_database_code 4332158

loop_
_symmetry_equiv_pos_as_xyz
'x, y, z'
'-x, -y, -z'

loop_
_atom_site_label
_atom_site_type_symbol
_atom_site_fract_x
_atom_site_fract_y
_atom_site_fract_z
_atom_site_U_iso_or_equiv
_atom_site_adp_type
_atom_site_occupancy
_atom_site_symmetry_multiplicity
_atom_site_calc_flag
_atom_site_refinement_flags
Ru1 Ru 0.10013(7) 1.04050(6) 0.01425(6) 0.0405(2) Uani 1 1 d .
Ru2 Ru 0.41490(7) 0.56654(6) -0.04034(6) 0.04022(19) Uani 1 1 d .
P1 P 0.1764(2) 0.8236(2) -0.1054(2) 0.0431(5) Uani 1 1 d .
P2 P 0.1606(2) 1.1355(2) -0.2724(2) 0.0454(5) Uani 1 1 d .
P3 P 0.3360(2) 0.2433(2) 0.06375(18) 0.0379(4) Uani 1 1 d .
P4 P 0.2781(2) 0.3828(2) 0.25231(19) 0.0408(5) Uani 1 1 d .
C1 C 0.2456(8) 0.9709(8) -0.2728(7) 0.0411(17) Uani 1 1 d .
C2 C 0.4133(8) 1.0018(8) -0.3273(8) 0.047(2) Uani 1 1 d .
H2D H 0.4551 0.9146 -0.3266 0.071 Uiso 1 1 d R
H2E H 0.4514 1.0762 -0.4167 0.071 Uiso 1 1 d R
H2F H 0.4406 1.0343 -0.2733 0.071 Uiso 1 1 d R
C3 C 0.2174(8) 0.2323(8) 0.2287(7) 0.0407(17) Uani 1 1 d .
C4 C 0.2076(9) 0.0872(8) 0.3384(7) 0.0436(18) Uani 1 1 d .
H4A H 0.1436 0.0861 0.4225 0.065 Uiso 1 1 calc R
H4B H 0.3059 0.0718 0.3357 0.065 Uiso 1 1 calc R
H4C H 0.1671 0.0112 0.3269 0.065 Uiso 1 1 calc R
C5 C 0.3964(7) 0.7418(7) 0.2544(6) 0.0296(14) Uani 1 1 d .
H5A H 0.4862 0.8083 0.2220 0.036 Uiso 1 1 calc R
H5B H 0.4274 0.6529 0.2466 0.036 Uiso 1 1 calc R
C6 C 0.3071(8) 0.7073(7) 0.3959(7) 0.0312(14) Uani 1 1 d .
H6A H 0.2079 0.6587 0.4240 0.037 Uiso 1 1 calc R
H6B H 0.2959 0.7968 0.4074 0.037 Uiso 1 1 calc R
C7 C 0.1532(8) 0.5347(7) 0.6889(6) 0.0311(14) Uani 1 1 d .
H7A H 0.1325 0.4540 0.6714 0.037 Uiso 1 1 calc R
H7B H 0.1006 0.6125 0.6536 0.037 Uiso 1 1 calc R
C8 C 0.3807(8) 0.6118(7) 0.4794(7) 0.0342(15) Uani 1 1 d .
H8A H 0.4849 0.6544 0.4405 0.041 Uiso 1 1 calc R
H8B H 0.3790 0.5182 0.4756 0.041 Uiso 1 1 calc R
C9 C 0.3126(7) 0.5855(7) 0.6247(6) 0.0276(13) Uani 1 1 d .
H9A H 0.3622 0.5138 0.6716 0.033 Uiso 1 1 calc R
H9B H 0.3305 0.6754 0.6306 0.033 Uiso 1 1 calc R
N1 N 0.1003(7) 0.4874(6) 0.8333(6) 0.0397(14) Uani 1 1 d .
H1A H 0.0011 0.4562 0.8716 0.060 Uiso 1 1 d R
H1B H 0.1476 0.4150 0.8682 0.060 Uiso 1 1 d R
H1C H 0.1176 0.5639 0.8483 0.060 Uiso 1 1 d R
N2 N 0.3152(6) 0.8075(6) 0.1700(5) 0.0301(12) Uani 1 1 d .
H2A H 0.2233 0.7581 0.2093 0.045 Uiso 1 1 calc R
H2B H 0.3638 0.8044 0.0918 0.045 Uiso 1 1 calc R
H2C H 0.3094 0.8997 0.1578 0.045 Uiso 1 1 calc R
O1 O 0.2156(6) 0.8823(5) -0.0222(5) 0.0400(11) Uani 1 1 d .
O2 O 0.0031(5) 0.7970(5) -0.0546(5) 0.0388(11) Uani 1 1 d .
O3 O 0.2388(6) 0.6878(5) -0.1076(5) 0.0368(11) Uani 1 1 d .
O4 O 0.2016(6) 1.1796(5) -0.1805(5) 0.0442(13) Uani 1 1 d .
O5 O -0.0104(5) 1.0921(5) -0.2124(4) 0.0377(11) Uani 1 1 d .
O6 O 0.2233(6) 1.2517(5) -0.4119(5) 0.0441(13) Uani 1 1 d .
O7 O 0.2108(5) 0.9259(5) -0.3613(4) 0.0324(10) Uani 1 1 d .
H7D H 0.1164 0.9077 -0.3336 0.039 Uiso 1 1 d R
O8 O 0.3186(6) 0.3888(5) -0.0356(5) 0.0400(12) Uani 1 1 d .
O9 O 0.4977(5) 0.2469(5) 0.0525(5) 0.0383(11) Uani 1 1 d .
O10 O 0.2901(5) 0.1134(5) 0.0505(5) 0.0368(11) Uani 1 1 d .
O11 O 0.2604(6) 0.5232(5) 0.1477(5) 0.0405(12) Uani 1 1 d .
O12 O 0.4418(6) 0.3777(5) 0.2319(5) 0.0412(12) Uani 1 1 d .
O13 O 0.1761(5) 0.3697(5) 0.3893(5) 0.0382(11) Uani 1 1 d .
H13A H 0.1800 0.3332 0.4676 0.046 Uiso 1 1 d R
O14 O 0.0690(5) 0.2498(5) 0.2344(4) 0.0334(11) Uani 1 1 d .
H14B H 0.0722 0.3325 0.1743 0.040 Uiso 1 1 d R

loop_
_atom_site_aniso_label
_atom_site_aniso_U_11
_atom_site_aniso_U_22
_atom_site_aniso_U_33
_atom_site_aniso_U_23
_atom_site_aniso_U_13
_atom_site_aniso_U_12
Ru1 0.0327(3) 0.0351(3) 0.0365(3) -0.0045(3) -0.0083(3) 0.0024(2)
Ru2 0.0327(3) 0.0349(3) 0.0370(3) -0.0055(3) -0.0087(3) 0.0019(2)
P1 0.0353(10) 0.0378(10) 0.0399(10) -0.0068(8) -0.0096(9) 0.0054(8)
P2 0.0393(10) 0.0386(10) 0.0355(10) -0.0019(8) -0.0071(8) 0.0014(8)
P3 0.0344(10) 0.0377(10) 0.0306(9) -0.0080(8) -0.0091(7) 0.0012(8)
P4 0.0384(10) 0.0319(9) 0.0374(10) -0.0071(8) -0.0089(8) 0.0021(8)
C1 0.037(4) 0.032(4) 0.039(4) -0.007(3) -0.010(3) 0.006(3)
C2 0.030(4) 0.040(4) 0.039(4) -0.001(3) 0.002(3) 0.001(3)
C3 0.033(4) 0.037(4) 0.033(4) -0.007(3) -0.003(3) -0.001(3)
C4 0.037(4) 0.040(4) 0.036(4) -0.002(3) -0.012(3) 0.000(3)
C5 0.031(3) 0.033(3) 0.037(4) -0.019(3) -0.023(3) 0.012(3)
C6 0.035(4) 0.034(3) 0.039(4) -0.016(3) -0.028(3) 0.009(3)
C7 0.039(4) 0.030(3) 0.034(4) -0.020(3) -0.018(3) 0.014(3)
C8 0.040(4) 0.035(3) 0.036(4) -0.015(3) -0.023(3) 0.006(3)
C9 0.034(3) 0.033(3) 0.035(3) -0.020(3) -0.026(3) 0.010(3)
N1 0.037(3) 0.035(3) 0.039(3) -0.005(3) -0.020(3) 0.000(3)
N2 0.037(3) 0.033(3) 0.036(3) -0.019(2) -0.027(3) 0.021(2)
O1 0.037(3) 0.039(3) 0.033(3) -0.008(2) -0.011(2) 0.005(2)
O2 0.034(3) 0.038(3) 0.035(3) -0.010(2) -0.010(2) 0.002(2)
O3 0.040(3) 0.034(3) 0.034(3) -0.012(2) -0.015(2) 0.008(2)
O4 0.038(3) 0.032(3) 0.040(3) -0.003(2) -0.006(2) -0.003(2)
O5 0.038(3) 0.031(2) 0.032(3) -0.006(2) -0.010(2) 0.001(2)
O6 0.031(3) 0.037(3) 0.036(3) 0.003(2) -0.006(2) -0.002(2)
O7 0.035(2) 0.034(2) 0.038(2) -0.027(2) -0.014(2) 0.015(2)
O8 0.038(3) 0.036(3) 0.033(3) -0.007(2) -0.010(2) 0.001(2)
O9 0.033(3) 0.039(3) 0.033(3) -0.007(2) -0.011(2) 0.001(2)
O10 0.035(3) 0.030(2) 0.039(3) -0.012(2) -0.011(2) 0.003(2)
O11 0.034(3) 0.032(2) 0.037(3) -0.006(2) -0.006(2) 0.004(2)
O12 0.037(3) 0.035(3) 0.037(3) -0.008(2) -0.010(2) 0.001(2)
O13 0.031(2) 0.032(2) 0.038(3) -0.011(2) -0.005(2) 0.004(2)
O14 0.039(3) 0.038(3) 0.032(2) -0.021(2) -0.016(2) 0.000(2)

loop_
_atom_type_symbol
_atom_type_description
_atom_type_scat_dispersion_real
_atom_type_scat_dispersion_imag
_atom_type_scat_source
C C 0.0033 0.0016 'International Tables Vol C Tables 4.2.6.8 and 6.1.1.4'
H H 0.0000 0.0000 'International Tables Vol C Tables 4.2.6.8 and 6.1.1.4'
N N 0.0061 0.0033 'International Tables Vol C Tables 4.2.6.8 and 6.1.1.4'
O O 0.0106 0.0060 'International Tables Vol C Tables 4.2.6.8 and 6.1.1.4'
P P 0.1023 0.0942 'International Tables Vol C Tables 4.2.6.8 and 6.1.1.4'
Ru Ru -1.2594 0.8363 'International Tables Vol C Tables 4.2.6.8 and 6.1.1.4'

loop_
_geom_angle_atom_site_label_1
_geom_angle_atom_site_label_2
_geom_angle_atom_site_label_3
_geom_angle
_geom_angle_site_symmetry_1
_geom_angle_site_symmetry_3
O4 Ru1 O1 90.5(2) . .
O4 Ru1 O2 89.9(2) . 2_575
O1 Ru1 O2 175.5(2) . 2_575
O4 Ru1 O5 175.5(2) . 2_575
O1 Ru1 O5 90.03(19) . 2_575
O2 Ru1 O5 89.22(19) 2_575 2_575
O4 Ru1 O10 90.1(2) . 1_565
O1 Ru1 O10 88.66(19) . 1_565
O2 Ru1 O10 86.90(19) 2_575 1_565
O5 Ru1 O10 85.40(19) 2_575 1_565
O4 Ru1 Ru1 92.08(16) . 2_575
O1 Ru1 Ru1 91.41(16) . 2_575
O2 Ru1 Ru1 93.01(15) 2_575 2_575
O5 Ru1 Ru1 92.38(15) 2_575 2_575
O10 Ru1 Ru1 177.78(12) 1_565 2_575
O12 Ru2 O9 89.2(2) 2_665 2_665
O12 Ru2 O8 90.0(2) 2_665 .
O9 Ru2 O8 175.8(2) 2_665 .
O12 Ru2 O11 175.3(2) 2_665 .
O9 Ru2 O11 89.5(2) 2_665 .
O8 Ru2 O11 91.1(2) . .
O12 Ru2 O3 90.59(19) 2_665 .
O9 Ru2 O3 89.61(19) 2_665 .
O8 Ru2 O3 86.25(18) . .
O11 Ru2 O3 84.93(19) . .
O12 Ru2 Ru2 92.32(15) 2_665 2_665
O9 Ru2 Ru2 91.79(15) 2_665 2_665
O8 Ru2 Ru2 92.39(15) . 2_665
O11 Ru2 Ru2 92.20(15) . 2_665
O3 Ru2 Ru2 176.79(12) . 2_665
O3 P1 O1 114.7(3) . .
O3 P1 O2 109.7(3) . .
O1 P1 O2 108.9(3) . .
O3 P1 C1 110.8(3) . .
O1 P1 C1 106.0(3) . .
O2 P1 C1 106.3(3) . .
O6 P2 O4 111.5(3) . .
O6 P2 O5 113.7(3) . .
O4 P2 O5 109.1(3) . .
O6 P2 C1 108.2(3) . .
O4 P2 C1 106.9(3) . .
O5 P2 C1 107.0(3) . .
O10 P3 O8 113.9(3) . .
O10 P3 O9 110.7(3) . .
O8 P3 O9 109.9(3) . .
O10 P3 C3 109.8(3) . .
O8 P3 C3 105.7(3) . .
O9 P3 C3 106.5(3) . .
O13 P4 O12 112.9(3) . .
O13 P4 O11 108.9(3) . .
O12 P4 O11 111.3(3) . .
O13 P4 C3 109.0(3) . .
O12 P4 C3 107.7(3) . .
O11 P4 C3 106.7(3) . .
O7 C1 C2 106.8(6) . .
O7 C1 P1 110.4(5) . .
C2 C1 P1 108.8(5) . .
O7 C1 P2 108.7(5) . .
C2 C1 P2 111.0(5) . .
P1 C1 P2 111.1(4) . .
C1 C2 H2D 109.6 . .
C1 C2 H2E 109.5 . .
H2D C2 H2E 109.5 . .
C1 C2 H2F 109.3 . .
H2D C2 H2F 109.5 . .
H2E C2 H2F 109.5 . .
O14 C3 C4 107.7(6) . .
O14 C3 P4 106.1(5) . .
C4 C3 P4 111.8(6) . .
O14 C3 P3 107.4(5) . .
C4 C3 P3 112.5(5) . .
P4 C3 P3 111.0(4) . .
C3 C4 H4A 109.5 . .
C3 C4 H4B 109.5 . .
H4A C4 H4B 109.5 . .
C3 C4 H4C 109.5 . .
H4A C4 H4C 109.5 . .
H4B C4 H4C 109.5 . .
N2 C5 C6 113.5(5) . .
N2 C5 H5A 108.9 . .
C6 C5 H5A 108.9 . .
N2 C5 H5B 108.9 . .
C6 C5 H5B 108.9 . .
H5A C5 H5B 107.7 . .
C5 C6 C8 110.7(6) . .
C5 C6 H6A 109.5 . .
C8 C6 H6A 109.5 . .
C5 C6 H6B 109.5 . .
C8 C6 H6B 109.5 . .
H6A C6 H6B 108.1 . .
C9 C7 N1 109.4(6) . .
C9 C7 H7A 109.8 . .
N1 C7 H7A 109.8 . .
C9 C7 H7B 109.8 . .
N1 C7 H7B 109.8 . .
H7A C7 H7B 108.2 . .
C6 C8 C9 116.2(6) . .
C6 C8 H8A 108.2 . .
C9 C8 H8A 108.2 . .
C6 C8 H8B 108.2 . .
C9 C8 H8B 108.2 . .
H8A C8 H8B 107.4 . .
C7 C9 C8 112.6(5) . .
C7 C9 H9A 109.1 . .
C8 C9 H9A 109.1 . .
C7 C9 H9B 109.1 . .
C8 C9 H9B 109.1 . .
H9A C9 H9B 107.8 . .
C7 N1 H1A 108.3 . .
C7 N1 H1B 111.3 . .
H1A N1 H1B 109.5 . .
C7 N1 H1C 108.9 . .
H1A N1 H1C 109.5 . .
H1B N1 H1C 109.5 . .
C5 N2 H2A 109.5 . .
C5 N2 H2B 109.5 . .
H2A N2 H2B 109.5 . .
C5 N2 H2C 109.5 . .
H2A N2 H2C 109.5 . .
H2B N2 H2C 109.5 . .
P1 O1 Ru1 115.8(3) . .
P1 O2 Ru1 113.8(3) . 2_575
P1 O3 Ru2 133.4(3) . .
P2 O4 Ru1 114.2(3) . .
P2 O5 Ru1 113.7(3) . 2_575
C1 O7 H7D 109.5 . .
P3 O8 Ru2 113.9(3) . .
P3 O9 Ru2 114.7(3) . 2_665
P3 O10 Ru1 136.0(3) . 1_545
P4 O11 Ru2 112.0(3) . .
P4 O12 Ru2 113.4(3) . 2_665
P4 O13 H13A 135.1 . .
C3 O14 H14B 108.9 . .

loop_
_geom_bond_atom_site_label_1
_geom_bond_atom_site_label_2
_geom_bond_distance
_geom_bond_site_symmetry_2
Ru1 O4 2.025(5) .
Ru1 O1 2.028(5) .
Ru1 O2 2.033(5) 2_575
Ru1 O5 2.036(4) 2_575
Ru1 O10 2.278(5) 1_565
Ru1 Ru1 2.3456(13) 2_575
Ru2 O12 2.027(5) 2_665
Ru2 O9 2.031(5) 2_665
Ru2 O8 2.033(5) .
Ru2 O11 2.050(5) .
Ru2 O3 2.299(5) .
Ru2 Ru2 2.3660(13) 2_665
P1 O3 1.494(5) .
P1 O1 1.521(6) .
P1 O2 1.555(5) .
P1 C1 1.826(7) .
P2 O6 1.497(5) .
P2 O4 1.535(6) .
P2 O5 1.539(5) .
P2 C1 1.842(8) .
P3 O10 1.494(5) .
P3 O8 1.535(5) .
P3 O9 1.536(5) .
P3 C3 1.832(7) .
P4 O13 1.515(5) .
P4 O12 1.527(6) .
P4 O11 1.534(5) .
P4 C3 1.821(8) .
C1 O7 1.468(9) .
C1 C2 1.501(10) .
C2 H2D 0.9600 .
C2 H2E 0.9600 .
C2 H2F 0.9600 .
C3 O14 1.436(9) .
C3 C4 1.504(10) .
C4 H4A 0.9600 .
C4 H4B 0.9600 .
C4 H4C 0.9600 .
C5 N2 1.469(7) .
C5 C6 1.477(9) .
C5 H5A 0.9700 .
C5 H5B 0.9700 .
C6 C8 1.484(9) .
C6 H6A 0.9700 .
C6 H6B 0.9700 .
C7 C9 1.446(9) .
C7 N1 1.476(9) .
C7 H7A 0.9700 .
C7 H7B 0.9700 .
C8 C9 1.523(9) .
C8 H8A 0.9700 .
C8 H8B 0.9700 .
C9 H9A 0.9700 .
C9 H9B 0.9700 .
N1 H1A 0.9000 .
N1 H1B 0.9001 .
N1 H1C 0.9000 .
N2 H2A 0.8900 .
N2 H2B 0.8900 .
N2 H2C 0.8900 .
O2 Ru1 2.033(5) 2_575
O5 Ru1 2.036(4) 2_575
O7 H7D 0.8500 .
O9 Ru2 2.031(5) 2_665
O10 Ru1 2.278(5) 1_545
O12 Ru2 2.027(5) 2_665
O13 H13A 0.8817 .
O14 H14B 0.8500 .
